data_2231063
loop_
_publ_author_name
'Lee, Jong-Dae'
'Han, Won-Sik'
'Suh, Il-Hwan'
'Kang, Sang Ook'

_publ_section_title
;
 (1,2-Dicarba-<i>closo</i>-dodecaboranyl)trimethylmethanaminium iodide
;
_journal_coeditor_code DN2706
_journal_issue 8
_journal_name_full 'Acta Crystallographica Section E'
_journal_page_first o2148
_journal_paper_doi 10.1107/S160053681102928X
_journal_volume 67
_journal_year 2011
_chemical_formula_iupac 'C6 H22 B10 N +, I -'
_chemical_formula_moiety 'C6 H22 B10 N +, I -'
_chemical_formula_sum 'C6 H22 B10 I N'
_chemical_formula_weight 343.25
_chemical_name_systematic
;
(1,2-Dicarba-<i>closo</i>-dodecaboranyl)trimethylmethanaminium iodide
;
_space_group_IT_number 14
_symmetry_cell_setting monoclinic
_symmetry_space_group_name_Hall '-P 2yn'
_symmetry_space_group_name_H-M 'P 1 21/n 1'
_atom_sites_solution_hydrogens geom
_atom_sites_solution_primary direct
_atom_sites_solution_secondary difmap
_audit_creation_method SHELXL-97
_cell_angle_alpha 90.00
_cell_angle_beta 94.800(4)
_cell_angle_gamma 90.00
_cell_formula_units_Z 8
_cell_length_a 6.7435(14)
_cell_length_b 25.013(5)
_cell_length_c 18.694(4)
_cell_measurement_reflns_used 5251
_cell_measurement_temperature 293(2)
_cell_measurement_theta_max 27.318
_cell_measurement_theta_min 2.334
_cell_volume 3142.2(11)
_computing_cell_refinement 'SAINT-Plus (Bruker, 1999)'
_computing_data_collection 'SMART (Bruker, 1999)'
_computing_data_reduction 'SAINT-Plus (Bruker, 1999)'
_computing_molecular_graphics 'ORTEP-3 for Windows (Farrugia, 1997)'
_computing_publication_material 'SHELXL97 (Sheldrick, 2008)'
_computing_structure_refinement 'SHELXL97 (Sheldrick, 2008)'
_computing_structure_solution 'SHELXS97 (Sheldrick, 2008)'
_diffrn_ambient_temperature 293(2)
_diffrn_measured_fraction_theta_full 0.997
_diffrn_measured_fraction_theta_max 0.997
_diffrn_measurement_device_type 'Bruker SMART 1000 CCD'
_diffrn_measurement_method \w
_diffrn_radiation_monochromator graphite
_diffrn_radiation_source 'fine-focus sealed tube'
_diffrn_radiation_type MoK\a
_diffrn_radiation_wavelength 0.71073
_diffrn_reflns_av_R_equivalents 0.0320
_diffrn_reflns_av_sigmaI/netI 0.0270
_diffrn_reflns_limit_h_max 8
_diffrn_reflns_limit_h_min -8
_diffrn_reflns_limit_k_max 33
_diffrn_reflns_limit_k_min -33
_diffrn_reflns_limit_l_max 24
_diffrn_reflns_limit_l_min -24
_diffrn_reflns_number 32138
_diffrn_reflns_theta_full 28.32
_diffrn_reflns_theta_max 28.32
_diffrn_reflns_theta_min 1.36
_exptl_absorpt_coefficient_mu 2.011
_exptl_absorpt_correction_T_max 0.6892
_exptl_absorpt_correction_T_min 0.6029
_exptl_absorpt_correction_type multi-scan
_exptl_absorpt_process_details '(SADABS; Sheldrick, 2008)'
_exptl_crystal_colour colourless
_exptl_crystal_density_diffrn 1.451
_exptl_crystal_density_method 'not measured'
_exptl_crystal_description block
_exptl_crystal_F_000 1344
_exptl_crystal_size_max 0.28
_exptl_crystal_size_mid 0.25
_exptl_crystal_size_min 0.20
_refine_diff_density_max 0.882
_refine_diff_density_min -0.921
_refine_ls_extinction_method none
_refine_ls_goodness_of_fit_ref 1.021
_refine_ls_hydrogen_treatment constr
_refine_ls_matrix_type full
_refine_ls_number_parameters 325
_refine_ls_number_reflns 7772
_refine_ls_number_restraints 0
_refine_ls_restrained_S_all 1.021
_refine_ls_R_factor_all 0.0487
_refine_ls_R_factor_gt 0.0307
_refine_ls_shift/su_max 0.002
_refine_ls_shift/su_mean 0.000
_refine_ls_structure_factor_coef Fsqd
_refine_ls_weighting_details 'calc w=1/[\s^2^(Fo^2^)+(0.0267P)^2^+2.9488P] where P=(Fo^2^+2Fc^2^)/3'
_refine_ls_weighting_scheme calc
_refine_ls_wR_factor_gt 0.0667
_refine_ls_wR_factor_ref 0.0755
_reflns_number_gt 5834
_reflns_number_total 7772
_reflns_threshold_expression I>2\s(I)
_cod_data_source_file dn2706.cif
_cod_data_source_block I
_cod_original_sg_symbol_H-M 'P 21/n'
_cod_database_code 2231063
_cod_database_fobs_code 2231063

loop_
_symmetry_equiv_pos_as_xyz
'x, y, z'
'-x+1/2, y+1/2, -z+1/2'
'-x, -y, -z'
'x-1/2, -y-1/2, z-1/2'

loop_
_atom_site_type_symbol
_atom_site_label
_atom_site_fract_x
_atom_site_fract_y
_atom_site_fract_z
_atom_site_U_iso_or_equiv
_atom_site_adp_type
_atom_site_calc_flag
_atom_site_refinement_flags
_atom_site_occupancy
_atom_site_symmetry_multiplicity
I I2 0.30391(3) 0.913655(9) 0.909132(12) 0.05540(7) Uani d . 1 1
I I1 0.26909(3) 0.657927(8) 0.774753(12) 0.04975(7) Uani d . 1 1
N N1 0.6119(4) 0.55189(9) 0.62825(12) 0.0392(5) Uani d . 1 1
B B3 0.5023(5) 0.46207(12) 0.79957(17) 0.0363(6) Uani d . 1 1
H H3 0.3559 0.4472 0.7779 0.044 Uiso calc R 1 1
B B4 0.7252(5) 0.44574(12) 0.76026(17) 0.0356(6) Uani d . 1 1
H H4 0.7240 0.4198 0.7127 0.043 Uiso calc R 1 1
B B5 0.8919(5) 0.50059(13) 0.77262(18) 0.0385(7) Uani d . 1 1
H H5 0.9993 0.5100 0.7333 0.046 Uiso calc R 1 1
B B6 0.7713(5) 0.55209(13) 0.81841(17) 0.0406(7) Uani d . 1 1
H H6 0.7968 0.5948 0.8088 0.049 Uiso calc R 1 1
B B7 0.6790(5) 0.42083(12) 0.84662(17) 0.0404(7) Uani d . 1 1
H H7 0.6493 0.3783 0.8559 0.048 Uiso calc R 1 1
B B8 0.5593(5) 0.47206(13) 0.89249(18) 0.0431(7) Uani d . 1 1
H H8 0.4497 0.4635 0.9313 0.052 Uiso calc R 1 1
B B9 0.7252(6) 0.52692(14) 0.90438(18) 0.0462(8) Uani d . 1 1
H H9 0.7227 0.5536 0.9511 0.055 Uiso calc R 1 1
B B10 0.9492(6) 0.51054(15) 0.86573(19) 0.0490(8) Uani d . 1 1
H H10 1.0944 0.5262 0.8874 0.059 Uiso calc R 1 1
B B11 0.9206(5) 0.44426(14) 0.82976(19) 0.0449(8) Uani d . 1 1
H H11 1.0474 0.4168 0.8281 0.054 Uiso calc R 1 1
B B12 0.8182(6) 0.46069(14) 0.91206(18) 0.0480(8) Uani d . 1 1
H H12 0.8790 0.4440 0.9638 0.058 Uiso calc R 1 1
C C1 0.6407(4) 0.50998(9) 0.75779(13) 0.0307(5) Uani d . 1 1
C C2 0.5473(4) 0.52448(10) 0.83484(14) 0.0373(6) Uani d . 1 1
H H2 0.4198 0.5518 0.8356 0.045 Uiso calc R 1 1
C C3 0.5144(4) 0.53300(10) 0.69337(14) 0.0353(6) Uani d . 1 1
H H3A 0.4176 0.5060 0.6774 0.042 Uiso calc R 1 1
H H3B 0.4406 0.5630 0.7106 0.042 Uiso calc R 1 1
C C4 0.7509(5) 0.59801(12) 0.64407(18) 0.0549(8) Uani d . 1 1
H H4A 0.7942 0.6116 0.5999 0.082 Uiso calc R 1 1
H H4B 0.8643 0.5862 0.6744 0.082 Uiso calc R 1 1
H H4C 0.6833 0.6257 0.6679 0.082 Uiso calc R 1 1
C C5 0.7167(5) 0.50697(12) 0.59283(16) 0.0512(8) Uani d . 1 1
H H5A 0.7591 0.5191 0.5478 0.077 Uiso calc R 1 1
H H5B 0.6272 0.4773 0.5846 0.077 Uiso calc R 1 1
H H5C 0.8305 0.4959 0.6235 0.077 Uiso calc R 1 1
C C6 0.4426(5) 0.57103(14) 0.57671(17) 0.0558(8) Uani d . 1 1
H H6A 0.3784 0.6009 0.5973 0.084 Uiso calc R 1 1
H H6B 0.3483 0.5426 0.5676 0.084 Uiso calc R 1 1
H H6C 0.4935 0.5818 0.5325 0.084 Uiso calc R 1 1
N N2 0.7834(3) 0.77280(8) 0.79247(11) 0.0325(5) Uani d . 1 1
B B23 0.8766(5) 0.67804(12) 0.96808(17) 0.0367(7) Uani d . 1 1
H H23 0.9569 0.6459 0.9426 0.044 Uiso calc R 1 1
B B24 0.9750(5) 0.74312(13) 0.97941(17) 0.0380(7) Uani d . 1 1
H H24 1.1216 0.7534 0.9615 0.046 Uiso calc R 1 1
B B25 0.7765(6) 0.78988(13) 0.97298(18) 0.0479(8) Uani d . 1 1
H H25 0.7942 0.8304 0.9514 0.058 Uiso calc R 1 1
B B26 0.5520(5) 0.75335(18) 0.9567(2) 0.0550(10) Uani d . 1 1
H H26 0.4227 0.7695 0.9239 0.066 Uiso calc R 1 1
B B27 0.6239(8) 0.7764(2) 1.0435(2) 0.0782(16) Uani d . 1 1
H H27 0.5411 0.8084 1.0682 0.094 Uiso calc R 1 1
B B28 0.8867(7) 0.76998(15) 1.05814(19) 0.0594(11) Uani d . 1 1
H H28 0.9769 0.7979 1.0927 0.071 Uiso calc R 1 1
B B29 0.9465(5) 0.70112(13) 1.05485(17) 0.0389(7) Uani d . 1 1
H H29 1.0750 0.6841 1.0872 0.047 Uiso calc R 1 1
B B30 0.7242(5) 0.66515(15) 1.03832(18) 0.0453(8) Uani d . 1 1
H H30 0.7053 0.6244 1.0587 0.054 Uiso calc R 1 1
B B31 0.5269(6) 0.7114(2) 1.0320(2) 0.0712(14) Uani d . 1 1
H H31 0.3797 0.7005 1.0488 0.085 Uiso calc R 1 1
B B32 0.7311(6) 0.72198(17) 1.09454(19) 0.0555(10) Uani d . 1 1
H H32 0.7188 0.7188 1.1527 0.067 Uiso calc R 1 1
C C21 0.7687(3) 0.73285(9) 0.92250(13) 0.0281(5) Uani d . 1 1
C C22 0.6242(4) 0.68780(13) 0.95729(16) 0.0488(8) Uani d . 1 1
H H22 0.5352 0.6600 0.9221 0.059 Uiso calc R 1 1
C C23 0.7767(4) 0.72499(9) 0.84162(13) 0.0309(5) Uani d . 1 1
H H23A 0.8930 0.7033 0.8348 0.037 Uiso calc R 1 1
H H23B 0.6613 0.7039 0.8248 0.037 Uiso calc R 1 1
C C24 0.6028(4) 0.80804(11) 0.79378(16) 0.0439(7) Uani d . 1 1
H H24A 0.4848 0.7869 0.7839 0.066 Uiso calc R 1 1
H H24B 0.6074 0.8355 0.7580 0.066 Uiso calc R 1 1
H H24C 0.6009 0.8242 0.8403 0.066 Uiso calc R 1 1
C C25 0.7839(5) 0.74947(13) 0.71782(15) 0.0486(7) Uani d . 1 1
H H25A 0.6646 0.7291 0.7070 0.073 Uiso calc R 1 1
H H25B 0.8977 0.7266 0.7156 0.073 Uiso calc R 1 1
H H25C 0.7899 0.7779 0.6836 0.073 Uiso calc R 1 1
C C26 0.9719(4) 0.80439(12) 0.80762(16) 0.0450(7) Uani d . 1 1
H H26A 0.9709 0.8345 0.7757 0.067 Uiso calc R 1 1
H H26B 1.0843 0.7821 0.8004 0.067 Uiso calc R 1 1
H H26C 0.9808 0.8168 0.8564 0.067 Uiso calc R 1 1

loop_
_atom_site_aniso_label
_atom_site_aniso_U_11
_atom_site_aniso_U_22
_atom_site_aniso_U_33
_atom_site_aniso_U_12
_atom_site_aniso_U_13
_atom_site_aniso_U_23
I2 0.05902(14) 0.04948(13) 0.05873(14) 0.00517(10) 0.01109(10) -0.00694(10)
I1 0.04172(11) 0.04153(11) 0.06601(14) 0.00482(8) 0.00458(9) -0.00515(9)
N1 0.0525(14) 0.0311(11) 0.0343(12) -0.0003(10) 0.0058(10) 0.0047(9)
B3 0.0390(16) 0.0297(14) 0.0411(17) -0.0052(12) 0.0085(13) 0.0027(12)
B4 0.0421(17) 0.0274(14) 0.0384(16) 0.0028(12) 0.0097(13) -0.0001(12)
B5 0.0339(16) 0.0387(16) 0.0433(17) -0.0013(13) 0.0058(13) 0.0018(13)
B6 0.0488(19) 0.0333(15) 0.0399(17) -0.0108(13) 0.0057(14) -0.0052(13)
B7 0.0510(19) 0.0300(15) 0.0406(17) -0.0011(13) 0.0054(14) 0.0077(13)
B8 0.054(2) 0.0395(17) 0.0371(17) -0.0033(14) 0.0116(15) 0.0043(13)
B9 0.065(2) 0.0397(17) 0.0338(17) -0.0077(16) 0.0063(15) -0.0031(13)
B10 0.048(2) 0.052(2) 0.0456(19) -0.0099(16) -0.0047(15) 0.0051(16)
B11 0.0425(18) 0.0448(18) 0.0473(19) 0.0059(14) 0.0033(15) 0.0075(15)
B12 0.060(2) 0.0464(19) 0.0371(18) -0.0033(16) -0.0004(15) 0.0065(14)
C1 0.0362(13) 0.0259(12) 0.0307(13) -0.0020(10) 0.0070(10) -0.0003(10)
C2 0.0451(15) 0.0326(13) 0.0357(14) 0.0003(11) 0.0122(12) -0.0015(11)
C3 0.0398(14) 0.0322(13) 0.0344(14) 0.0025(11) 0.0058(11) 0.0013(10)
C4 0.071(2) 0.0380(16) 0.0564(19) -0.0159(15) 0.0067(16) 0.0079(14)
C5 0.071(2) 0.0469(17) 0.0379(16) 0.0065(15) 0.0173(15) -0.0019(13)
C6 0.074(2) 0.0516(18) 0.0401(17) 0.0082(16) -0.0035(15) 0.0089(14)
N2 0.0334(11) 0.0323(11) 0.0321(11) 0.0008(9) 0.0039(9) 0.0047(9)
B23 0.0446(17) 0.0276(14) 0.0379(16) 0.0026(12) 0.0026(13) 0.0054(12)
B24 0.0312(15) 0.0415(17) 0.0402(17) -0.0075(12) -0.0050(12) 0.0089(13)
B25 0.072(2) 0.0325(16) 0.0386(18) 0.0116(16) 0.0014(16) -0.0033(13)
B26 0.0347(17) 0.088(3) 0.0447(19) 0.0240(18) 0.0151(15) 0.0210(19)
B27 0.103(4) 0.092(3) 0.043(2) 0.061(3) 0.026(2) 0.007(2)
B28 0.097(3) 0.0415(19) 0.0372(19) 0.001(2) -0.0105(19) -0.0030(15)
B29 0.0345(16) 0.0450(18) 0.0363(16) -0.0003(13) -0.0032(13) 0.0074(13)
B30 0.0448(18) 0.053(2) 0.0371(17) -0.0124(15) -0.0004(14) 0.0158(15)
B31 0.0376(19) 0.126(4) 0.053(2) 0.019(2) 0.0188(17) 0.039(2)
B32 0.063(2) 0.073(3) 0.0321(17) 0.020(2) 0.0106(16) 0.0080(17)
C21 0.0240(11) 0.0290(12) 0.0314(12) -0.0008(9) 0.0026(9) 0.0026(10)
C22 0.0415(16) 0.065(2) 0.0392(16) -0.0214(14) -0.0028(12) 0.0161(14)
C23 0.0347(13) 0.0274(12) 0.0307(13) -0.0005(10) 0.0035(10) 0.0020(10)
C24 0.0394(15) 0.0400(15) 0.0521(17) 0.0115(12) 0.0030(13) 0.0123(13)
C25 0.067(2) 0.0497(17) 0.0295(14) 0.0054(15) 0.0049(13) 0.0047(12)
C26 0.0378(15) 0.0455(16) 0.0516(17) -0.0081(12) 0.0034(13) 0.0124(13)

loop_
_atom_type_symbol
_atom_type_description
_atom_type_scat_dispersion_real
_atom_type_scat_dispersion_imag
_atom_type_scat_source
C C 0.0033 0.0016 'International Tables Vol C Tables 4.2.6.8 and 6.1.1.4'
H H 0.0000 0.0000 'International Tables Vol C Tables 4.2.6.8 and 6.1.1.4'
B B 0.0013 0.0007 'International Tables Vol C Tables 4.2.6.8 and 6.1.1.4'
N N 0.0061 0.0033 'International Tables Vol C Tables 4.2.6.8 and 6.1.1.4'
I I -0.4742 1.8119 'International Tables Vol C Tables 4.2.6.8 and 6.1.1.4'

loop_
_geom_angle_atom_site_label_1
_geom_angle_atom_site_label_2
_geom_angle_atom_site_label_3
_geom_angle
C4 N1 C3 112.9(2)
C4 N1 C5 110.5(2)
C3 N1 C5 111.9(2)
C4 N1 C6 108.0(2)
C3 N1 C6 104.9(2)
C5 N1 C6 108.2(2)
C2 B3 C1 57.41(15)
C2 B3 B7 104.6(2)
C1 B3 B7 105.2(2)
C2 B3 B8 58.33(17)
C1 B3 B8 105.3(2)
B7 B3 B8 60.48(19)
C2 B3 B4 103.9(2)
C1 B3 B4 57.94(15)
B7 B3 B4 60.62(18)
B8 B3 B4 108.5(2)
C2 B3 H3 125.1
C1 B3 H3 124.4
B7 B3 H3 122.5
B8 B3 H3 121.7
B4 B3 H3 122.3
C1 B4 B3 60.09(16)
C1 B4 B11 105.4(2)
B3 B4 B11 107.7(2)
C1 B4 B5 58.79(16)
B3 B4 B5 108.5(2)
B11 B4 B5 59.82(18)
C1 B4 B7 105.7(2)
B3 B4 B7 59.15(18)
B11 B4 B7 60.25(19)
B5 B4 B7 108.0(2)
C1 B4 H4 123.7
B3 B4 H4 121.4
B11 B4 H4 122.4
B5 B4 H4 121.5
B7 B4 H4 122.4
C1 B5 B10 105.8(2)
C1 B5 B11 105.3(2)
B10 B5 B11 60.9(2)
C1 B5 B4 58.50(16)
B10 B5 B4 108.7(2)
B11 B5 B4 59.96(18)
C1 B5 B6 59.51(17)
B10 B5 B6 59.7(2)
B11 B5 B6 108.5(2)
B4 B5 B6 108.2(2)
C1 B5 H5 124.2
B10 B5 H5 121.7
B11 B5 H5 121.9
B4 B5 H5 121.5
B6 B5 H5 121.3
C2 B6 C1 57.59(15)
C2 B6 B10 104.2(2)
C1 B6 B10 104.9(2)
C2 B6 B9 58.07(18)
C1 B6 B9 105.0(2)
B10 B6 B9 60.1(2)
C2 B6 B5 103.9(2)
C1 B6 B5 58.22(16)
B10 B6 B5 59.8(2)
B9 B6 B5 107.5(2)
C2 B6 H6 125.0
C1 B6 H6 124.2
B10 B6 H6 123.0
B9 B6 H6 122.2
B5 B6 H6 122.8
B3 B7 B8 60.02(18)
B3 B7 B12 108.1(2)
B8 B7 B12 59.9(2)
B3 B7 B11 108.1(2)
B8 B7 B11 107.9(2)
B12 B7 B11 60.1(2)
B3 B7 B4 60.23(17)
B8 B7 B4 107.9(2)
B12 B7 B4 107.7(2)
B11 B7 B4 59.58(18)
B3 B7 H7 121.5
B8 B7 H7 121.8
B12 B7 H7 121.7
B11 B7 H7 121.8
B4 B7 H7 121.9
C2 B8 B3 59.26(17)
C2 B8 B9 58.46(18)
B3 B8 B9 108.4(2)
C2 B8 B7 104.5(2)
B3 B8 B7 59.50(18)
B9 B8 B7 108.2(2)
C2 B8 B12 104.4(2)
B3 B8 B12 108.0(2)
B9 B8 B12 59.9(2)
B7 B8 B12 60.3(2)
C2 B8 H8 124.9
B3 B8 H8 121.3
B9 B8 H8 121.3
B7 B8 H8 122.4
B12 B8 H8 122.4
C2 B9 B8 58.48(18)
C2 B9 B12 104.6(2)
B8 B9 B12 60.1(2)
C2 B9 B10 104.5(2)
B8 B9 B10 108.6(2)
B12 B9 B10 60.7(2)
C2 B9 B6 59.03(18)
B8 B9 B6 108.5(2)
B12 B9 B6 108.5(2)
B10 B9 B6 59.65(19)
C2 B9 H9 125.0
B8 B9 H9 121.2
B12 B9 H9 122.1
B10 B9 H9 122.2
B6 B9 H9 121.2
B6 B10 B5 60.46(18)
B6 B10 B9 60.2(2)
B5 B10 B9 108.0(2)
B6 B10 B11 108.0(2)
B5 B10 B11 59.54(19)
B9 B10 B11 107.3(2)
B6 B10 B12 108.0(3)
B5 B10 B12 107.5(2)
B9 B10 B12 59.6(2)
B11 B10 B12 59.7(2)
B6 B10 H10 121.3
B5 B10 H10 121.8
B9 B10 H10 122.0
B11 B10 H10 122.2
B12 B10 H10 122.0
B5 B11 B4 60.22(18)
B5 B11 B7 108.2(2)
B4 B11 B7 60.16(18)
B5 B11 B12 107.8(2)
B4 B11 B12 108.0(2)
B7 B11 B12 59.93(19)
B5 B11 B10 59.54(19)
B4 B11 B10 107.8(2)
B7 B11 B10 108.0(2)
B12 B11 B10 60.1(2)
B5 B11 H11 121.8
B4 B11 H11 121.6
B7 B11 H11 121.6
B12 B11 H11 121.7
B10 B11 H11 121.9
B9 B12 B8 59.9(2)
B9 B12 B7 107.7(2)
B8 B12 B7 59.76(19)
B9 B12 B11 107.8(2)
B8 B12 B11 107.7(2)
B7 B12 B11 59.96(19)
B9 B12 B10 59.8(2)
B8 B12 B10 107.7(2)
B7 B12 B10 108.0(2)
B11 B12 B10 60.2(2)
B9 B12 H12 121.9
B8 B12 H12 122.0
B7 B12 H12 121.8
B11 B12 H12 121.8
B10 B12 H12 121.7
C3 C1 C2 112.0(2)
C3 C1 B4 122.7(2)
C2 C1 B4 109.45(19)
C3 C1 B5 131.2(2)
C2 C1 B5 109.4(2)
B4 C1 B5 62.71(17)
C3 C1 B6 120.4(2)
C2 C1 B6 60.57(16)
B4 C1 B6 113.9(2)
B5 C1 B6 62.28(18)
C3 C1 B3 109.2(2)
C2 C1 B3 60.35(16)
B4 C1 B3 61.97(16)
B5 C1 B3 113.2(2)
B6 C1 B3 112.8(2)
C1 C2 B9 112.2(2)
C1 C2 B8 112.4(2)
B9 C2 B8 63.06(19)
C1 C2 B6 61.84(16)
B9 C2 B6 62.90(19)
B8 C2 B6 115.5(2)
C1 C2 B3 62.24(16)
B9 C2 B3 114.8(2)
B8 C2 B3 62.41(18)
B6 C2 B3 115.4(2)
C1 C2 H2 120.0
B9 C2 H2 118.2
B8 C2 H2 118.0
B6 C2 H2 117.0
B3 C2 H2 117.3
N1 C3 C1 120.2(2)
N1 C3 H3A 107.3
C1 C3 H3A 107.3
N1 C3 H3B 107.3
C1 C3 H3B 107.3
H3A C3 H3B 106.9
N1 C4 H4A 109.5
N1 C4 H4B 109.5
H4A C4 H4B 109.5
N1 C4 H4C 109.5
H4A C4 H4C 109.5
H4B C4 H4C 109.5
N1 C5 H5A 109.5
N1 C5 H5B 109.5
H5A C5 H5B 109.5
N1 C5 H5C 109.5
H5A C5 H5C 109.5
H5B C5 H5C 109.5
N1 C6 H6A 109.5
N1 C6 H6B 109.5
H6A C6 H6B 109.5
N1 C6 H6C 109.5
H6A C6 H6C 109.5
H6B C6 H6C 109.5
C26 N2 C24 111.2(2)
C26 N2 C23 111.7(2)
C24 N2 C23 112.83(19)
C26 N2 C25 108.0(2)
C24 N2 C25 107.8(2)
C23 N2 C25 105.0(2)
C22 B23 C21 57.34(16)
C22 B23 B29 104.5(2)
C21 B23 B29 105.3(2)
C22 B23 B30 58.61(18)
C21 B23 B30 105.2(2)
B29 B23 B30 59.89(18)
C22 B23 B24 104.0(2)
C21 B23 B24 57.98(15)
B29 B23 B24 60.96(18)
B30 B23 B24 108.4(2)
C22 B23 H23 125.0
C21 B23 H23 124.4
B29 B23 H23 122.6
B30 B23 H23 121.8
B24 B23 H23 122.2
C21 B24 B23 60.33(16)
C21 B24 B28 105.3(2)
B23 B24 B28 107.5(2)
C21 B24 B25 58.90(17)
B23 B24 B25 109.0(2)
B28 B24 B25 60.0(2)
C21 B24 B29 105.6(2)
B23 B24 B29 59.10(17)
B28 B24 B29 59.90(19)
B25 B24 B29 108.2(2)
C21 B24 H24 123.7
B23 B24 H24 121.2
B28 B24 H24 122.6
B25 B24 H24 121.1
B29 B24 H24 122.5
C21 B25 B26 59.24(19)
C21 B25 B28 104.7(2)
B26 B25 B28 107.3(3)
C21 B25 B24 58.36(16)
B26 B25 B24 107.5(2)
B28 B25 B24 59.8(2)
C21 B25 B27 105.0(3)
B26 B25 B27 59.2(3)
B28 B25 B27 60.2(2)
B24 B25 B27 107.8(2)
C21 B25 H25 124.4
B26 B25 H25 121.9
B28 B25 H25 122.5
B24 B25 H25 121.8
B27 B25 H25 122.4
C22 B26 C21 57.77(17)
C22 B26 B27 104.6(3)
C21 B26 B27 105.3(3)
C22 B26 B25 104.8(2)
C21 B26 B25 58.53(17)
B27 B26 B25 60.4(3)
C22 B26 B31 58.3(2)
C21 B26 B31 105.0(2)
B27 B26 B31 59.8(3)
B25 B26 B31 107.8(3)
C22 B26 H26 124.5
C21 B26 H26 124.0
B27 B26 H26 122.8
B25 B26 H26 122.2
B31 B26 H26 122.3
B26 B27 B31 60.8(3)
B26 B27 B25 60.4(2)
B31 B27 B25 108.6(3)
B26 B27 B32 108.3(3)
B31 B27 B32 59.3(2)
B25 B27 B32 108.0(3)
B26 B27 B28 107.9(3)
B31 B27 B28 107.0(3)
B25 B27 B28 59.9(2)
B32 B27 B28 59.6(2)
B26 B27 H27 121.2
B31 B27 H27 121.8
B25 B27 H27 121.3
B32 B27 H27 122.0
B28 B27 H27 122.4
B24 B28 B32 108.4(3)
B24 B28 B25 60.21(19)
B32 B28 B25 108.6(3)
B24 B28 B29 60.50(19)
B32 B28 B29 59.8(2)
B25 B28 B29 108.8(2)
B24 B28 B27 107.9(3)
B32 B28 B27 60.2(3)
B25 B28 B27 59.9(2)
B29 B28 B27 108.0(3)
B24 B28 H28 121.5
B32 B28 H28 121.5
B25 B28 H28 121.3
B29 B28 H28 121.5
B27 B28 H28 121.9
B23 B29 B30 60.46(19)
B23 B29 B32 108.7(2)
B30 B29 B32 60.3(2)
B23 B29 B28 108.0(2)
B30 B29 B28 108.2(3)
B32 B29 B28 60.0(2)
B23 B29 B24 59.94(17)
B30 B29 B24 108.1(2)
B32 B29 B24 107.8(2)
B28 B29 B24 59.6(2)
B23 B29 H29 121.4
B30 B29 H29 121.4
B32 B29 H29 121.5
B28 B29 H29 121.9
B24 B29 H29 122.0
C22 B30 B29 104.8(2)
C22 B30 B23 59.26(18)
B29 B30 B23 59.65(18)
C22 B30 B31 58.7(2)
B29 B30 B31 107.7(3)
B23 B30 B31 108.3(2)
C22 B30 B32 104.5(3)
B29 B30 B32 60.2(2)
B23 B30 B32 107.9(2)
B31 B30 B32 59.5(2)
C22 B30 H30 124.6
B29 B30 H30 122.5
B23 B30 H30 121.3
B31 B30 H30 121.6
B32 B30 H30 122.6
C22 B31 B32 105.4(2)
C22 B31 B27 104.9(3)
B32 B31 B27 61.0(3)
C22 B31 B30 58.9(2)
B32 B31 B30 60.4(2)
B27 B31 B30 109.1(3)
C22 B31 B26 59.0(2)
B32 B31 B26 108.6(3)
B27 B31 B26 59.5(2)
B30 B31 B26 108.6(2)
C22 B31 H31 124.6
B32 B31 H31 121.7
B27 B31 H31 122.0
B30 B31 H31 120.8
B26 B31 H31 121.4
B31 B32 B29 107.7(3)
B31 B32 B30 60.1(2)
B29 B32 B30 59.54(19)
B31 B32 B28 107.7(3)
B29 B32 B28 60.2(2)
B30 B32 B28 107.7(2)
B31 B32 B27 59.7(3)
B29 B32 B27 108.2(3)
B30 B32 B27 107.9(3)
B28 B32 B27 60.1(3)
B31 B32 H32 121.9
B29 B32 H32 121.8
B30 B32 H32 121.9
B28 B32 H32 121.7
B27 B32 H32 121.6
C23 C21 C22 111.8(2)
C23 C21 B24 122.9(2)
C22 C21 B24 109.54(19)
C23 C21 B25 130.6(2)
C22 C21 B25 110.0(2)
B24 C21 B25 62.74(19)
C23 C21 B26 120.5(2)
C22 C21 B26 60.8(2)
B24 C21 B26 113.5(2)
B25 C21 B26 62.2(2)
C23 C21 B23 109.54(19)
C22 C21 B23 60.52(17)
B24 C21 B23 61.69(17)
B25 C21 B23 113.2(2)
B26 C21 B23 112.7(2)
C21 C22 B30 111.9(2)
C21 C22 B31 111.5(3)
B30 C22 B31 62.3(2)
C21 C22 B26 61.45(18)
B30 C22 B26 114.6(3)
B31 C22 B26 62.7(2)
C21 C22 B23 62.14(16)
B30 C22 B23 62.13(19)
B31 C22 B23 113.6(2)
B26 C22 B23 114.6(2)
C21 C22 H22 120.3
B30 C22 H22 118.5
B31 C22 H22 118.9
B26 C22 H22 117.5
B23 C22 H22 117.8
N2 C23 C21 120.3(2)
N2 C23 H23A 107.3
C21 C23 H23A 107.3
N2 C23 H23B 107.3
C21 C23 H23B 107.3
H23A C23 H23B 106.9
N2 C24 H24A 109.5
N2 C24 H24B 109.5
H24A C24 H24B 109.5
N2 C24 H24C 109.5
H24A C24 H24C 109.5
H24B C24 H24C 109.5
N2 C25 H25A 109.5
N2 C25 H25B 109.5
H25A C25 H25B 109.5
N2 C25 H25C 109.5
H25A C25 H25C 109.5
H25B C25 H25C 109.5
N2 C26 H26A 109.5
N2 C26 H26B 109.5
H26A C26 H26B 109.5
N2 C26 H26C 109.5
H26A C26 H26C 109.5
H26B C26 H26C 109.5

loop_
_geom_bond_atom_site_label_1
_geom_bond_atom_site_label_2
_geom_bond_distance
N1 C4 1.500(4)
N1 C3 1.507(3)
N1 C5 1.510(4)
N1 C6 1.509(4)
B3 C2 1.712(4)
B3 C1 1.743(4)
B3 B7 1.756(5)
B3 B8 1.765(5)
B3 B4 1.775(4)
B3 H3 1.1000
B4 C1 1.704(4)
B4 B11 1.772(5)
B4 B5 1.776(4)
B4 B7 1.782(4)
B4 H4 1.1000
B5 C1 1.710(4)
B5 B10 1.769(5)
B5 B11 1.769(5)
B5 B6 1.780(5)
B5 H5 1.1000
B6 C2 1.712(4)
B6 C1 1.733(4)
B6 B10 1.767(5)
B6 B9 1.778(5)
B6 H6 1.1000
B7 B8 1.773(5)
B7 B12 1.783(5)
B7 B11 1.784(5)
B7 H7 1.1000
B8 C2 1.695(4)
B8 B9 1.773(5)
B8 B12 1.776(5)
B8 H8 1.1000
B9 C2 1.695(5)
B9 B12 1.773(5)
B9 B10 1.776(5)
B9 H9 1.1000
B10 B11 1.794(5)
B10 B12 1.793(5)
B10 H10 1.1000
B11 B12 1.786(5)
B11 H11 1.1000
B12 H12 1.1000
C1 C3 1.528(4)
C1 C2 1.660(3)
C2 H2 1.1000
C3 H3A 0.9700
C3 H3B 0.9700
C4 H4A 0.9600
C4 H4B 0.9600
C4 H4C 0.9600
C5 H5A 0.9600
C5 H5B 0.9600
C5 H5C 0.9600
C6 H6A 0.9600
C6 H6B 0.9600
C6 H6C 0.9600
N2 C26 1.503(3)
N2 C24 1.505(3)
N2 C23 1.511(3)
N2 C25 1.513(3)
B23 C22 1.714(4)
B23 C21 1.741(4)
B23 B29 1.749(4)
B23 B30 1.763(5)
B23 B24 1.764(4)
B23 H23 1.1000
B24 C21 1.699(4)
B24 B28 1.766(5)
B24 B25 1.774(5)
B24 B29 1.782(4)
B24 H24 1.1000
B25 C21 1.709(4)
B25 B26 1.772(6)
B25 B28 1.771(5)
B25 B27 1.772(6)
B25 H25 1.1000
B26 C22 1.710(5)
B26 C21 1.722(4)
B26 B27 1.751(6)
B26 B31 1.774(5)
B26 H26 1.1000
B27 B31 1.757(8)
B27 B32 1.779(6)
B27 B28 1.778(7)
B27 H27 1.1000
B28 B32 1.768(6)
B28 B29 1.771(5)
B28 H28 1.1000
B29 B30 1.753(5)
B29 B32 1.765(5)
B29 H29 1.1000
B30 C22 1.703(4)
B30 B31 1.761(6)
B30 B32 1.766(6)
B30 H30 1.1000
B31 C22 1.699(5)
B31 B32 1.750(6)
B31 H31 1.1000
B32 H32 1.1000
C21 C23 1.530(3)
C21 C22 1.658(4)
C22 H22 1.1000
C23 H23A 0.9700
C23 H23B 0.9700
C24 H24A 0.9600
C24 H24B 0.9600
C24 H24C 0.9600
C25 H25A 0.9600
C25 H25B 0.9600
C25 H25C 0.9600
C26 H26A 0.9600
C26 H26B 0.9600
C26 H26C 0.9600

loop_
_geom_hbond_atom_site_label_D
_geom_hbond_atom_site_label_H
_geom_hbond_atom_site_label_A
_geom_hbond_distance_DH
_geom_hbond_distance_HA
_geom_hbond_distance_DA
_geom_hbond_angle_DHA
C2 H2 I1 1.10 3.03 3.946(3) 141.1
C3 H3B I1 0.97 2.94 3.904(3) 171.9
C23 H23B I1 0.97 2.96 3.921(3) 169.7
